data_4023412
loop_
_publ_author_name
'St\'ephane Dufresne'
'W. G. Skene'

_publ_section_title
;
 Unsymmetric Pyrrole, Thiophene, and Furan-Conjugated Comonomers
 Prepared Using Azomethine Connections: Potential New Monomers
 for Alternating Homocoupled Products
;
_journal_name_full 'Journal of Organic Chemistry'
_journal_page_first 3859
_journal_page_last 3866
_journal_paper_doi 10.1021/jo8002503
_journal_volume 73
_journal_year 2008
_chemical_formula_moiety 'C20 H18 N2 O5 S2'
_chemical_formula_sum 'C20 H18 N2 O5 S2'
_chemical_formula_weight 430.48
_chemical_name_systematic
; 
 ? 
;
_space_group_IT_number 29
_symmetry_cell_setting orthorhombic
_symmetry_space_group_name_Hall 'P 2c -2ac'
_symmetry_space_group_name_H-M 'P c a 21'
_atom_sites_solution_hydrogens geom
_atom_sites_solution_primary direct
_atom_sites_solution_secondary difmap
_audit_creation_method SHELXL-97
_cell_angle_alpha 90.00
_cell_angle_beta 90.00
_cell_angle_gamma 90.00
_cell_formula_units_Z 8
_cell_length_a 8.0259(5)
_cell_length_b 10.5149(6)
_cell_length_c 46.432(3)
_cell_measurement_reflns_used 25
_cell_measurement_temperature 150(2)
_cell_measurement_theta_max 30.00
_cell_measurement_theta_min 15.00
_cell_volume 3918.5(4)
_computing_cell_refinement 'Bruker XSCANS'
_computing_data_collection 'Bruker XSCANS'
_computing_data_reduction 'Bruker SHELXTL'
_computing_molecular_graphics 'Bruker SHELXTL'
_computing_publication_material 'Bruker SHELXTL'
_computing_structure_refinement 'SHELXL-97 (Sheldrick, 1997)'
_computing_structure_solution 'SHELXS-97 (Sheldrick, 1990)'
_diffrn_ambient_temperature 150(2)
_diffrn_detector_area_resol_mean 5.5
_diffrn_measured_fraction_theta_full 0.997
_diffrn_measured_fraction_theta_max 0.997
_diffrn_measurement_device_type 'Bruker P4'
_diffrn_measurement_method '\w scans'
_diffrn_radiation_monochromator graphite
_diffrn_radiation_source 'fine-focus sealed tube'
_diffrn_radiation_type CuK\a
_diffrn_radiation_wavelength 1.54178
_diffrn_reflns_av_R_equivalents 0.0473
_diffrn_reflns_av_sigmaI/netI 0.0329
_diffrn_reflns_limit_h_max 9
_diffrn_reflns_limit_h_min -9
_diffrn_reflns_limit_k_max 12
_diffrn_reflns_limit_k_min -12
_diffrn_reflns_limit_l_max 56
_diffrn_reflns_limit_l_min -57
_diffrn_reflns_number 44153
_diffrn_reflns_theta_full 71.92
_diffrn_reflns_theta_max 71.92
_diffrn_reflns_theta_min 3.81
_diffrn_standards_decay_% 0.00
_diffrn_standards_interval_time 1080
_diffrn_standards_number 5
_exptl_absorpt_coefficient_mu 2.780
_exptl_absorpt_correction_T_max 0.7685
_exptl_absorpt_correction_T_min 0.6969
_exptl_absorpt_correction_type multi-scan
_exptl_absorpt_process_details 'Sadabs (Sheldrick, 1996)'
_exptl_crystal_colour red-orange
_exptl_crystal_density_diffrn 1.459
_exptl_crystal_density_method 'not measured'
_exptl_crystal_description block
_exptl_crystal_F_000 1792
_exptl_crystal_size_max 0.14
_exptl_crystal_size_mid 0.12
_exptl_crystal_size_min 0.10
_refine_diff_density_max 0.538
_refine_diff_density_min -0.409
_refine_diff_density_rms 0.071
_refine_ls_abs_structure_details 'Flack H D (1983), Acta Cryst. A39, 876-881'
_refine_ls_abs_structure_Flack 0.423(11)
_refine_ls_extinction_method none
_refine_ls_goodness_of_fit_ref 1.025
_refine_ls_hydrogen_treatment constr
_refine_ls_matrix_type full
_refine_ls_number_parameters 710
_refine_ls_number_reflns 7613
_refine_ls_number_restraints 853
_refine_ls_restrained_S_all 1.045
_refine_ls_R_factor_all 0.0413
_refine_ls_R_factor_gt 0.0383
_refine_ls_shift/su_max 0.000
_refine_ls_shift/su_mean 0.000
_refine_ls_structure_factor_coef Fsqd
_refine_ls_weighting_details 'calc w=1/[\s^2^(Fo^2^)+(0.0720P)^2^+0.0000P] where P=(Fo^2^+2Fc^2^)/3'
_refine_ls_weighting_scheme calc
_refine_ls_wR_factor_gt 0.1008
_refine_ls_wR_factor_ref 0.1023
_reflns_number_gt 6940
_reflns_number_total 7613
_reflns_threshold_expression >2sigma(I)
_cod_data_source_file jo8002503-File004.cif
_cod_data_source_block sken34
_cod_database_code 4023412

loop_
_symmetry_equiv_pos_as_xyz
'x, y, z'
'-x, -y, z+1/2'
'x+1/2, -y, z'
'-x+1/2, y, z+1/2'

loop_
_atom_site_label
_atom_site_type_symbol
_atom_site_fract_x
_atom_site_fract_y
_atom_site_fract_z
_atom_site_U_iso_or_equiv
_atom_site_adp_type
_atom_site_occupancy
_atom_site_symmetry_multiplicity
_atom_site_calc_flag
_atom_site_refinement_flags
_atom_site_disorder_assembly
_atom_site_disorder_group
S12 S 0.11052(7) 0.47173(6) 0.011705(12) 0.02383(13) Uani 1 1 d . C .
O12 O 0.3992(3) 0.1842(2) 0.07041(4) 0.0431(5) Uani 1 1 d . C .
O13 O 0.3715(2) 0.06441(15) 0.03062(4) 0.0242(4) Uani 1 1 d . C .
O14 O 0.3644(2) 0.12941(16) -0.03922(4) 0.0290(4) Uani 1 1 d . . .
O15 O 0.5704(2) 0.21414(16) -0.01243(4) 0.0270(4) Uani 1 1 d . . .
N11 N 0.1273(3) 0.3768(2) 0.06701(4) 0.0248(5) Uani 1 1 d . C .
N12 N 0.2285(3) 0.41783(19) -0.04373(4) 0.0231(4) Uani 1 1 d . C .
C15 C 0.0593(3) 0.4790(2) 0.07678(5) 0.0255(5) Uani 1 1 d . . .
H15 H 0.0523 0.5518 0.0647 0.031 Uiso 1 1 calc R A 1
C16 C 0.1795(3) 0.3696(2) 0.03869(5) 0.0221(5) Uani 1 1 d . . .
C17 C 0.2815(3) 0.2749(2) 0.02760(5) 0.0208(5) Uani 1 1 d . C .
C18 C 0.3017(3) 0.2849(2) -0.00282(5) 0.0191(5) Uani 1 1 d . . .
C19 C 0.2181(3) 0.3855(2) -0.01482(5) 0.0220(5) Uani 1 1 d . C .
C110 C 0.1527(4) 0.5191(3) -0.05256(6) 0.0287(6) Uani 1 1 d . . .
H110 H 0.0885 0.5671 -0.0392 0.034 Uiso 1 1 calc R B 1
C115 C 0.3565(3) 0.1726(2) 0.04560(5) 0.0244(5) Uani 1 1 d . . .
C116 C 0.4538(3) -0.0429(2) 0.04463(6) 0.0298(6) Uani 1 1 d . . .
H11A H 0.5298 -0.0106 0.0597 0.036 Uiso 1 1 calc R C .
H11B H 0.5218 -0.0892 0.0303 0.036 Uiso 1 1 calc R . .
C117 C 0.3322(4) -0.1320(3) 0.05781(7) 0.0429(8) Uani 1 1 d . C .
H11C H 0.2776 -0.0906 0.0742 0.064 Uiso 1 1 calc R . .
H11D H 0.3905 -0.2085 0.0645 0.064 Uiso 1 1 calc R . .
H11E H 0.2482 -0.1558 0.0435 0.064 Uiso 1 1 calc R . .
C118 C 0.4123(3) 0.1999(2) -0.02043(5) 0.0216(5) Uani 1 1 d . C .
C119 C 0.6938(3) 0.1294(3) -0.02538(6) 0.0348(6) Uani 1 1 d . . .
H11F H 0.6623 0.1090 -0.0455 0.042 Uiso 1 1 calc R . .
H11G H 0.7012 0.0491 -0.0143 0.042 Uiso 1 1 calc R . .
C120 C 0.8588(4) 0.1984(3) -0.02471(7) 0.0390(7) Uani 1 1 d . . .
H12A H 0.8532 0.2732 -0.0373 0.058 Uiso 1 1 calc R . .
H12B H 0.9470 0.1414 -0.0315 0.058 Uiso 1 1 calc R . .
H12C H 0.8831 0.2254 -0.0050 0.058 Uiso 1 1 calc R . .
S11 S -0.0247(2) 0.35720(17) 0.12471(4) 0.0443(4) Uani 0.580(3) 1 d PU C 1
C11 C -0.1018(7) 0.4336(6) 0.15190(13) 0.0367(8) Uani 0.580(3) 1 d PU C 1
H11 H -0.1302 0.3940 0.1696 0.044 Uiso 0.580(3) 1 calc PR C 1
C12 C -0.1223(7) 0.5620(5) 0.14680(12) 0.0308(7) Uani 0.580(3) 1 d PU C 1
H12 H -0.1685 0.6214 0.1600 0.037 Uiso 0.580(3) 1 calc PR C 1
C13 C -0.0634(7) 0.5911(7) 0.11878(15) 0.0300(7) Uani 0.580(3) 1 d PU C 1
H13 H -0.0642 0.6736 0.1104 0.036 Uiso 0.580(3) 1 calc PR C 1
C14 C -0.0059(15) 0.4851(10) 0.1055(2) 0.0273(6) Uani 0.580(3) 1 d PU C 1
O11 O 0.2272(7) 0.4909(6) -0.10279(12) 0.0440(6) Uani 0.580(3) 1 d PU C 1
C111 C 0.1630(14) 0.5615(10) -0.0823(2) 0.0276(6) Uani 0.580(3) 1 d PU C 1
C112 C 0.0959(5) 0.7037(4) -0.09156(9) 0.0151(6) Uani 0.580(3) 1 d PU C 1
H112 H 0.0496 0.7752 -0.0819 0.018 Uiso 0.580(3) 1 calc PR C 1
C113 C 0.1459(7) 0.6660(5) -0.12559(12) 0.0315(7) Uani 0.580(3) 1 d PU C 1
H113 H 0.1158 0.7180 -0.1415 0.038 Uiso 0.580(3) 1 calc PR C 1
C114 C 0.2304(8) 0.5586(5) -0.12876(13) 0.0361(8) Uani 0.580(3) 1 d PU C 1
H114 H 0.2845 0.5317 -0.1459 0.043 Uiso 0.580(3) 1 calc PR C 1
O91 O 0.0274(8) 0.3886(6) 0.12419(14) 0.0370(11) Uani 0.420(3) 1 d PDU C 2
C911 C -0.006(2) 0.4879(14) 0.1052(3) 0.0275(6) Uani 0.420(3) 1 d PDU C 2
C912 C -0.0995(10) 0.5781(9) 0.1199(2) 0.0296(7) Uani 0.420(3) 1 d PDU C 2
H912 H -0.1381 0.6575 0.1128 0.035 Uiso 0.420(3) 1 calc PR C 2
C913 C -0.1263(11) 0.5244(7) 0.14862(17) 0.0305(7) Uani 0.420(3) 1 d PDU C 2
H913 H -0.1868 0.5621 0.1640 0.037 Uiso 0.420(3) 1 calc PR C 2
C914 C -0.0491(10) 0.4129(8) 0.14892(16) 0.0358(8) Uani 0.420(3) 1 d PDU C 2
H914 H -0.0487 0.3569 0.1650 0.043 Uiso 0.420(3) 1 calc PR C 2
S91 S 0.2653(4) 0.4829(3) -0.10706(6) 0.0439(5) Uani 0.420(3) 1 d PDU C 2
C91 C 0.2005(11) 0.5886(8) -0.13225(18) 0.0360(8) Uani 0.420(3) 1 d PDU C 2
H91 H 0.2267 0.5792 -0.1521 0.043 Uiso 0.420(3) 1 calc PR C 2
C92 C 0.1081(10) 0.6884(8) -0.12212(16) 0.0312(8) Uani 0.420(3) 1 d PDU C 2
H92 H 0.0699 0.7592 -0.1330 0.037 Uiso 0.420(3) 1 calc PR C 2
C93 C 0.0815(8) 0.6679(6) -0.09401(13) 0.0164(6) Uani 0.420(3) 1 d PDU C 2
H93 H 0.0141 0.7242 -0.0830 0.020 Uiso 0.420(3) 1 calc PR C 2
C94 C 0.1546(19) 0.5628(13) -0.0813(3) 0.0273(6) Uani 0.420(3) 1 d PDU C 2
S22 S -0.12512(7) 0.02866(6) 0.265670(12) 0.02418(13) Uani 1 1 d . F .
O22 O 0.1398(2) 0.32537(18) 0.20620(4) 0.0353(4) Uani 1 1 d . . .
O23 O 0.1315(2) 0.43790(16) 0.24756(4) 0.0254(4) Uani 1 1 d . . .
O24 O 0.1303(2) 0.37131(16) 0.31623(4) 0.0300(4) Uani 1 1 d . . .
O25 O 0.3362(2) 0.28147(15) 0.29007(4) 0.0256(4) Uani 1 1 d . . .
N21 N -0.1264(2) 0.1297(2) 0.21106(4) 0.0237(5) Uani 1 1 d . F .
N22 N -0.0008(2) 0.0800(2) 0.32057(4) 0.0233(4) Uani 1 1 d . F .
C215 C 0.1094(3) 0.3320(2) 0.23159(5) 0.0229(5) Uani 1 1 d . . .
C216 C 0.2030(3) 0.5492(2) 0.23318(6) 0.0296(6) Uani 1 1 d . . .
H21A H 0.2732 0.5210 0.2169 0.035 Uiso 1 1 calc R . .
H21B H 0.2751 0.5959 0.2469 0.035 Uiso 1 1 calc R . .
C217 C 0.0680(3) 0.6375(3) 0.22214(7) 0.0340(6) Uani 1 1 d . . .
H21C H 0.0040 0.5944 0.2070 0.051 Uiso 1 1 calc R . .
H21D H 0.1191 0.7145 0.2142 0.051 Uiso 1 1 calc R . .
H21E H -0.0065 0.6606 0.2380 0.051 Uiso 1 1 calc R . .
C218 C 0.1767(3) 0.3005(2) 0.29742(5) 0.0211(5) Uani 1 1 d . F .
C219 C 0.4620(3) 0.3631(3) 0.30373(7) 0.0344(6) Uani 1 1 d . . .
H21F H 0.4332 0.3779 0.3242 0.041 Uiso 1 1 calc R . .
H21G H 0.4673 0.4463 0.2938 0.041 Uiso 1 1 calc R . .
C220 C 0.6254(3) 0.2966(3) 0.30153(7) 0.0377(7) Uani 1 1 d . . .
H22A H 0.6292 0.2268 0.3155 0.056 Uiso 1 1 calc R . .
H22B H 0.7155 0.3568 0.3056 0.056 Uiso 1 1 calc R . .
H22C H 0.6389 0.2623 0.2820 0.056 Uiso 1 1 calc R . .
C210 C -0.0814(4) -0.0167(2) 0.33018(6) 0.0266(5) Uani 1 1 d . . .
H210 H -0.1500 -0.0632 0.3172 0.032 Uiso 1 1 calc R D 3
C25 C -0.1775(3) 0.0243(3) 0.20024(6) 0.0272(5) Uani 1 1 d . . .
H25 H -0.1592 -0.0521 0.2107 0.033 Uiso 1 1 calc R E 3
C26 C -0.0619(3) 0.1350(2) 0.23862(5) 0.0225(5) Uani 1 1 d . . .
C27 C 0.0401(3) 0.2286(2) 0.24960(5) 0.0212(5) Uani 1 1 d . F .
C28 C 0.0661(3) 0.2163(2) 0.27991(5) 0.0209(5) Uani 1 1 d . . .
C29 C -0.0138(3) 0.1141(2) 0.29189(5) 0.0217(5) Uani 1 1 d . F .
S21 S -0.32248(12) 0.15094(10) 0.155108(19) 0.0380(2) Uani 0.851(3) 1 d PDU F 3
C21 C -0.4045(5) 0.0617(4) 0.12768(8) 0.0416(8) Uani 0.851(3) 1 d PDU F 3
H21 H -0.4597 0.0970 0.1114 0.050 Uiso 0.851(3) 1 calc PR F 3
C22 C -0.3821(5) -0.0639(4) 0.13163(8) 0.0422(9) Uani 0.851(3) 1 d PDU F 3
H22 H -0.4165 -0.1268 0.1182 0.051 Uiso 0.851(3) 1 calc PR F 3
C23 C -0.3022(5) -0.0921(4) 0.15791(9) 0.0342(7) Uani 0.851(3) 1 d PDU F 3
H23 H -0.2794 -0.1760 0.1644 0.041 Uiso 0.851(3) 1 calc PR F 3
C24 C -0.2606(10) 0.0176(4) 0.17325(12) 0.0285(5) Uani 0.851(3) 1 d PDU F 3
O21 O 0.0347(5) 0.0038(4) 0.37889(9) 0.0427(7) Uani 0.851(3) 1 d PDU F 3
C211 C -0.0722(7) -0.0572(3) 0.35940(8) 0.0275(6) Uani 0.851(3) 1 d PDU F 3
C212 C -0.1503(5) -0.1606(3) 0.37262(7) 0.0333(6) Uani 0.851(3) 1 d PDU F 3
H212 H -0.2246 -0.2200 0.3641 0.040 Uiso 0.851(3) 1 calc PR F 3
C213 C -0.0933(5) -0.1574(4) 0.40219(7) 0.0355(7) Uani 0.851(3) 1 d PDU F 3
H213 H -0.1199 -0.2162 0.4170 0.043 Uiso 0.851(3) 1 calc PR F 3
C214 C 0.0051(5) -0.0541(3) 0.40437(8) 0.0386(8) Uani 0.851(3) 1 d PDU F 3
H214 H 0.0496 -0.0248 0.4221 0.046 Uiso 0.851(3) 1 calc PR F 3
O81 O -0.273(2) 0.1285(14) 0.1593(3) 0.0377(6) Uani 0.149(3) 1 d PDU F 4
C84 C -0.356(3) 0.1072(18) 0.1328(4) 0.0380(15) Uani 0.149(3) 1 d PDU F 4
H84 H -0.3729 0.1693 0.1182 0.046 Uiso 0.149(3) 1 calc PR F 4
C83 C -0.410(3) -0.017(2) 0.1313(4) 0.0371(14) Uani 0.149(3) 1 d PDU F 4
H83 H -0.4768 -0.0563 0.1170 0.044 Uiso 0.149(3) 1 calc PR F 4
C82 C -0.338(3) -0.0761(18) 0.1573(5) 0.0341(8) Uani 0.149(3) 1 d PDU F 4
H82 H -0.3433 -0.1635 0.1624 0.041 Uiso 0.149(3) 1 calc PR F 4
C81 C -0.263(6) 0.016(2) 0.1725(7) 0.0293(7) Uani 0.149(3) 1 d PDU F 4
S81 S 0.0029(12) 0.0190(8) 0.38227(19) 0.0419(7) Uani 0.149(3) 1 d PDU F 4
C814 C -0.082(4) -0.0772(19) 0.3581(4) 0.0287(7) Uani 0.149(3) 1 d PDU F 4
C813 C -0.122(3) -0.1980(17) 0.3688(4) 0.0328(8) Uani 0.149(3) 1 d PDU F 4
H813 H -0.1383 -0.2741 0.3582 0.039 Uiso 0.149(3) 1 calc PR F 4
C812 C -0.131(3) -0.182(2) 0.3980(4) 0.0355(8) Uani 0.149(3) 1 d PDU F 4
H812 H -0.2046 -0.2297 0.4099 0.043 Uiso 0.149(3) 1 calc PR F 4
C811 C -0.024(3) -0.0921(19) 0.4085(4) 0.0365(17) Uani 0.149(3) 1 d PDU F 4
H811 H 0.0259 -0.0916 0.4270 0.044 Uiso 0.149(3) 1 calc PR F 4

loop_
_atom_site_aniso_label
_atom_site_aniso_U_11
_atom_site_aniso_U_22
_atom_site_aniso_U_33
_atom_site_aniso_U_23
_atom_site_aniso_U_13
_atom_site_aniso_U_12
S12 0.0259(3) 0.0254(3) 0.0202(3) 0.0000(3) 0.0026(2) 0.0049(2)
O12 0.0605(14) 0.0421(11) 0.0268(10) -0.0072(8) -0.0143(9) 0.0211(10)
O13 0.0254(9) 0.0217(8) 0.0256(9) 0.0015(7) -0.0046(7) 0.0022(7)
O14 0.0322(10) 0.0296(9) 0.0252(9) -0.0060(7) -0.0041(7) 0.0006(8)
O15 0.0187(8) 0.0299(9) 0.0325(9) -0.0074(8) 0.0042(7) -0.0007(7)
N11 0.0240(11) 0.0289(11) 0.0215(10) -0.0013(9) 0.0039(8) -0.0005(8)
N12 0.0254(11) 0.0242(10) 0.0198(10) 0.0019(8) 0.0003(8) -0.0001(8)
C15 0.0283(14) 0.0251(12) 0.0231(13) -0.0035(10) -0.0022(11) 0.0032(10)
C16 0.0203(12) 0.0232(12) 0.0229(12) -0.0023(9) 0.0004(9) -0.0026(9)
C17 0.0191(12) 0.0208(11) 0.0226(11) -0.0012(9) -0.0011(9) -0.0010(9)
C18 0.0150(11) 0.0212(12) 0.0211(11) 0.0000(9) 0.0014(9) -0.0027(9)
C19 0.0188(12) 0.0249(12) 0.0224(11) -0.0008(9) 0.0021(9) -0.0026(9)
C110 0.0327(14) 0.0315(13) 0.0219(13) 0.0017(11) 0.0030(11) 0.0085(12)
C115 0.0221(12) 0.0306(13) 0.0205(12) -0.0011(10) 0.0023(9) 0.0006(10)
C116 0.0257(14) 0.0265(14) 0.0373(14) 0.0035(11) 0.0003(11) 0.0085(10)
C117 0.0395(17) 0.0366(16) 0.0525(19) 0.0164(14) 0.0076(14) 0.0107(13)
C118 0.0234(12) 0.0211(12) 0.0202(12) 0.0031(9) -0.0007(10) -0.0021(10)
C119 0.0243(14) 0.0355(15) 0.0448(16) -0.0094(13) 0.0058(12) 0.0060(11)
C120 0.0299(16) 0.0482(17) 0.0389(16) 0.0029(13) 0.0052(12) 0.0064(13)
S11 0.0592(11) 0.0431(9) 0.0307(6) -0.0008(6) 0.0108(7) 0.0020(7)
C11 0.0447(16) 0.0407(14) 0.0247(13) 0.0028(12) 0.0030(14) 0.0031(14)
C12 0.0339(11) 0.0325(12) 0.0261(11) -0.0027(11) 0.0016(9) 0.0016(11)
C13 0.0313(15) 0.0304(13) 0.0284(11) -0.0024(11) 0.0023(12) 0.0039(12)
C14 0.0280(11) 0.0299(11) 0.0239(11) -0.0027(10) 0.0007(10) 0.0034(10)
O11 0.0537(14) 0.0463(10) 0.0319(11) 0.0036(9) 0.0121(11) 0.0112(11)
C111 0.0331(12) 0.0278(11) 0.0218(11) 0.0017(10) 0.0040(10) 0.0044(10)
C112 0.0182(8) 0.0153(9) 0.0118(8) 0.0025(7) -0.0002(7) 0.0004(7)
C113 0.0366(15) 0.0326(14) 0.0253(13) 0.0021(12) 0.0039(12) 0.0123(13)
C114 0.0459(15) 0.0366(16) 0.0257(13) 0.0009(13) 0.0047(13) 0.0112(14)
O91 0.035(2) 0.041(2) 0.0347(19) -0.0014(18) 0.0051(18) -0.0062(18)
C911 0.0282(12) 0.0301(12) 0.0241(12) -0.0026(10) 0.0008(11) 0.0033(11)
C912 0.0304(16) 0.0300(13) 0.0283(12) -0.0025(11) 0.0021(13) 0.0031(13)
C913 0.0327(10) 0.0316(11) 0.0270(10) -0.0014(8) 0.0013(7) 0.0009(8)
C914 0.0427(17) 0.0399(15) 0.0247(13) 0.0023(13) 0.0034(14) 0.0041(14)
S91 0.0544(13) 0.0469(8) 0.0303(9) 0.0027(7) 0.0122(8) 0.0112(9)
C91 0.0458(16) 0.0366(17) 0.0257(14) 0.0009(14) 0.0043(13) 0.0109(15)
C92 0.0361(16) 0.0318(15) 0.0257(14) 0.0016(13) 0.0038(14) 0.0125(14)
C93 0.0189(8) 0.0169(9) 0.0134(8) 0.0024(7) -0.0002(7) 0.0009(7)
C94 0.0327(13) 0.0275(12) 0.0217(12) 0.0015(11) 0.0039(11) 0.0043(11)
S22 0.0265(3) 0.0254(3) 0.0206(3) 0.0013(3) -0.0028(2) -0.0053(2)
O22 0.0477(11) 0.0387(10) 0.0196(9) 0.0001(8) 0.0063(8) -0.0096(9)
O23 0.0309(10) 0.0219(8) 0.0234(9) 0.0004(7) 0.0030(7) -0.0023(7)
O24 0.0305(10) 0.0315(9) 0.0280(9) -0.0077(7) 0.0022(7) -0.0012(8)
O25 0.0218(8) 0.0250(9) 0.0302(9) -0.0065(7) -0.0021(7) -0.0013(7)
N21 0.0241(11) 0.0294(11) 0.0176(10) -0.0025(8) -0.0010(8) 0.0030(8)
N22 0.0266(11) 0.0255(11) 0.0179(9) 0.0004(8) -0.0003(8) -0.0025(9)
C215 0.0190(12) 0.0255(12) 0.0242(12) 0.0013(10) 0.0024(10) -0.0014(9)
C216 0.0267(14) 0.0264(14) 0.0356(14) 0.0036(11) 0.0034(11) -0.0052(10)
C217 0.0323(15) 0.0299(14) 0.0397(16) 0.0096(12) -0.0060(12) -0.0044(11)
C218 0.0246(12) 0.0190(11) 0.0197(11) 0.0020(9) -0.0011(10) 0.0006(9)
C219 0.0236(14) 0.0362(15) 0.0433(16) -0.0108(13) -0.0070(12) -0.0048(11)
C220 0.0249(15) 0.0433(16) 0.0448(18) 0.0025(14) -0.0049(12) -0.0033(12)
C210 0.0305(13) 0.0266(12) 0.0228(13) -0.0024(10) -0.0037(11) -0.0035(11)
C25 0.0269(13) 0.0341(13) 0.0205(12) 0.0064(11) 0.0004(10) -0.0030(12)
C26 0.0213(12) 0.0253(12) 0.0211(11) 0.0026(9) -0.0010(9) 0.0017(10)
C27 0.0227(12) 0.0215(12) 0.0193(11) -0.0013(9) -0.0013(9) 0.0036(9)
C28 0.0179(12) 0.0225(12) 0.0224(11) 0.0009(9) 0.0003(9) 0.0033(9)
C29 0.0189(12) 0.0239(12) 0.0222(11) -0.0008(9) -0.0016(9) 0.0008(9)
S21 0.0409(5) 0.0472(5) 0.0259(4) 0.0038(4) -0.0059(4) 0.0077(4)
C21 0.0392(17) 0.064(2) 0.0217(14) -0.0031(15) -0.0051(13) 0.0006(16)
C22 0.0401(17) 0.0601(19) 0.0264(14) -0.0072(15) -0.0037(13) -0.0084(15)
C23 0.0331(14) 0.0454(13) 0.0240(10) 0.0003(11) -0.0023(11) -0.0099(11)
C24 0.0267(11) 0.0392(11) 0.0195(10) 0.0011(9) -0.0001(9) -0.0044(10)
O21 0.0549(14) 0.0396(11) 0.0337(11) 0.0002(9) 0.0105(11) -0.0013(10)
C211 0.0376(12) 0.0258(12) 0.0190(10) -0.0020(9) 0.0005(10) -0.0066(11)
C212 0.0451(13) 0.0360(13) 0.0188(11) 0.0034(10) 0.0006(10) -0.0085(11)
C213 0.0479(14) 0.0407(14) 0.0179(11) 0.0039(11) -0.0031(11) -0.0109(12)
C214 0.0524(17) 0.0417(17) 0.0217(14) 0.0034(13) -0.0027(13) -0.0064(14)
O81 0.0402(11) 0.0470(11) 0.0259(10) 0.0030(10) -0.0056(10) 0.0065(10)
C84 0.040(3) 0.050(3) 0.024(3) -0.001(2) -0.005(2) 0.001(3)
C83 0.038(2) 0.051(2) 0.023(2) -0.003(2) -0.005(2) -0.004(2)
C82 0.0329(15) 0.0455(14) 0.0239(13) 0.0001(13) -0.0023(13) -0.0093(13)
C81 0.0278(13) 0.0399(13) 0.0200(12) 0.0012(12) -0.0005(12) -0.0040(12)
S81 0.0542(15) 0.0386(12) 0.0328(13) -0.0007(11) 0.0104(12) -0.0010(12)
C814 0.0389(14) 0.0272(14) 0.0199(12) -0.0018(12) 0.0008(12) -0.0061(13)
C813 0.0447(14) 0.0354(15) 0.0182(13) 0.0030(13) 0.0006(12) -0.0080(14)
C812 0.0476(16) 0.0402(16) 0.0186(14) 0.0037(13) -0.0027(14) -0.0109(14)
C811 0.049(3) 0.041(3) 0.019(3) 0.006(3) -0.001(3) -0.009(3)

loop_
_atom_type_symbol
_atom_type_description
_atom_type_scat_dispersion_real
_atom_type_scat_dispersion_imag
_atom_type_scat_source
C C 0.0181 0.0091 'International Tables Vol C Tables 4.2.6.8 and 6.1.1.4'
H H 0.0000 0.0000 'International Tables Vol C Tables 4.2.6.8 and 6.1.1.4'
N N 0.0311 0.0180 'International Tables Vol C Tables 4.2.6.8 and 6.1.1.4'
O O 0.0492 0.0322 'International Tables Vol C Tables 4.2.6.8 and 6.1.1.4'
S S 0.3331 0.5567 'International Tables Vol C Tables 4.2.6.8 and 6.1.1.4'

loop_
_geom_angle_atom_site_label_1
_geom_angle_atom_site_label_2
_geom_angle_atom_site_label_3
_geom_angle
_geom_angle_site_symmetry_1
_geom_angle_site_symmetry_3
_geom_angle_publ_flag
C16 S12 C19 91.74(11) . . ?
C115 O13 C116 117.8(2) . . ?
C118 O15 C119 117.56(19) . . ?
C15 N11 C16 120.6(2) . . ?
C110 N12 C19 118.7(2) . . ?
N11 C15 C911 122.5(6) . . ?
N11 C15 C14 121.3(5) . . ?
N11 C15 H15 119.4 . . ?
C911 C15 H15 118.2 . . ?
C14 C15 H15 119.4 . . ?
N11 C16 C17 124.8(2) . . ?
N11 C16 S12 123.74(18) . . ?
C17 C16 S12 111.28(18) . . ?
C16 C17 C18 112.5(2) . . ?
C16 C17 C115 123.3(2) . . ?
C18 C17 C115 124.3(2) . . ?
C19 C18 C17 113.8(2) . . ?
C19 C18 C118 121.8(2) . . ?
C17 C18 C118 124.3(2) . . ?
C18 C19 N12 123.6(2) . . ?
C18 C19 S12 110.73(17) . . ?
N12 C19 S12 125.58(18) . . ?
N12 C110 C94 124.2(5) . . ?
N12 C110 C111 121.8(4) . . ?
N12 C110 H110 119.1 . . ?
C94 C110 H110 116.7 . . ?
C111 C110 H110 119.1 . . ?
O12 C115 O13 123.7(2) . . ?
O12 C115 C17 125.2(2) . . ?
O13 C115 C17 111.03(19) . . ?
O13 C116 C117 111.9(2) . . ?
O13 C116 H11A 109.2 . . ?
C117 C116 H11A 109.2 . . ?
O13 C116 H11B 109.2 . . ?
C117 C116 H11B 109.2 . . ?
H11A C116 H11B 107.9 . . ?
C116 C117 H11C 109.5 . . ?
C116 C117 H11D 109.5 . . ?
H11C C117 H11D 109.5 . . ?
C116 C117 H11E 109.5 . . ?
H11C C117 H11E 109.5 . . ?
H11D C117 H11E 109.5 . . ?
O14 C118 O15 125.1(2) . . ?
O14 C118 C18 124.8(2) . . ?
O15 C118 C18 110.2(2) . . ?
O15 C119 C120 107.0(2) . . ?
O15 C119 H11F 110.3 . . ?
C120 C119 H11F 110.3 . . ?
O15 C119 H11G 110.3 . . ?
C120 C119 H11G 110.3 . . ?
H11F C119 H11G 108.6 . . ?
C119 C120 H12A 109.5 . . ?
C119 C120 H12B 109.5 . . ?
H12A C120 H12B 109.5 . . ?
C119 C120 H12C 109.5 . . ?
H12A C120 H12C 109.5 . . ?
H12B C120 H12C 109.5 . . ?
C11 S11 C14 93.0(4) . . ?
C12 C11 S11 113.4(4) . . ?
C12 C11 H11 123.3 . . ?
S11 C11 H11 123.3 . . ?
C11 C12 C13 109.2(5) . . ?
C11 C12 H12 125.4 . . ?
C13 C12 H12 125.4 . . ?
C14 C13 C12 110.7(7) . . ?
C14 C13 H13 124.7 . . ?
C12 C13 H13 124.7 . . ?
C13 C14 C15 125.7(8) . . ?
C13 C14 S11 113.6(7) . . ?
C15 C14 S11 120.6(7) . . ?
C111 O11 C114 110.2(6) . . ?
O11 C111 C110 122.6(7) . . ?
O11 C111 C112 116.8(7) . . ?
C110 C111 C112 120.6(6) . . ?
C111 C112 C113 87.4(4) . . ?
C111 C112 H112 136.3 . . ?
C113 C112 H112 136.3 . . ?
C114 C113 C112 115.3(5) . . ?
C114 C113 H113 122.3 . . ?
C112 C113 H113 122.3 . . ?
C113 C114 O11 109.2(6) . . ?
C113 C114 H114 125.4 . . ?
O11 C114 H114 125.4 . . ?
C914 O91 C911 108.3(8) . . ?
C912 C911 O91 107.9(10) . . ?
C912 C911 C15 134.3(11) . . ?
O91 C911 C15 117.9(10) . . ?
C911 C912 C913 105.2(9) . . ?
C911 C912 H912 127.4 . . ?
C913 C912 H912 127.4 . . ?
C914 C913 C912 106.4(7) . . ?
C914 C913 H913 126.8 . . ?
C912 C913 H913 126.8 . . ?
C913 C914 O91 112.2(7) . . ?
C913 C914 H914 123.9 . . ?
O91 C914 H914 123.9 . . ?
C91 S91 C94 90.0(5) . . ?
C92 C91 S91 115.6(6) . . ?
C92 C91 H91 122.2 . . ?
S91 C91 H91 122.2 . . ?
C93 C92 C91 107.3(7) . . ?
C93 C92 H92 126.3 . . ?
C91 C92 H92 126.3 . . ?
C92 C93 C94 118.4(8) . . ?
C92 C93 H93 120.8 . . ?
C94 C93 H93 120.8 . . ?
C93 C94 C110 131.1(10) . . ?
C93 C94 S91 108.4(8) . . ?
C110 C94 S91 120.4(8) . . ?
C26 S22 C29 91.32(11) . . ?
C215 O23 C216 117.44(19) . . ?
C218 O25 C219 117.34(19) . . ?
C25 N21 C26 121.1(2) . . ?
C210 N22 C29 120.1(2) . . ?
O22 C215 O23 123.9(2) . . ?
O22 C215 C27 125.9(2) . . ?
O23 C215 C27 110.18(19) . . ?
O23 C216 C217 111.3(2) . . ?
O23 C216 H21A 109.4 . . ?
C217 C216 H21A 109.4 . . ?
O23 C216 H21B 109.4 . . ?
C217 C216 H21B 109.4 . . ?
H21A C216 H21B 108.0 . . ?
C216 C217 H21C 109.5 . . ?
C216 C217 H21D 109.5 . . ?
H21C C217 H21D 109.5 . . ?
C216 C217 H21E 109.5 . . ?
H21C C217 H21E 109.5 . . ?
H21D C217 H21E 109.5 . . ?
O24 C218 O25 124.8(2) . . ?
O24 C218 C28 125.2(2) . . ?
O25 C218 C28 109.89(19) . . ?
O25 C219 C220 107.5(2) . . ?
O25 C219 H21F 110.2 . . ?
C220 C219 H21F 110.2 . . ?
O25 C219 H21G 110.2 . . ?
C220 C219 H21G 110.2 . . ?
H21F C219 H21G 108.5 . . ?
C219 C220 H22A 109.5 . . ?
C219 C220 H22B 109.5 . . ?
H22A C220 H22B 109.5 . . ?
C219 C220 H22C 109.5 . . ?
H22A C220 H22C 109.5 . . ?
H22B C220 H22C 109.5 . . ?
N22 C210 C211 122.8(3) . . ?
N22 C210 C814 131.5(8) . . ?
N22 C210 H210 118.6 . . ?
C211 C210 H210 118.6 . . ?
C814 C210 H210 109.8 . . ?
N21 C25 C24 122.5(3) . . ?
N21 C25 C81 123.1(9) . . ?
N21 C25 H25 118.7 . . ?
C24 C25 H25 118.7 . . ?
C81 C25 H25 118.2 . . ?
C27 C26 N21 126.4(2) . . ?
C27 C26 S22 111.20(18) . . ?
N21 C26 S22 121.91(18) . . ?
C26 C27 C28 112.7(2) . . ?
C26 C27 C215 122.6(2) . . ?
C28 C27 C215 124.7(2) . . ?
C29 C28 C27 113.8(2) . . ?
C29 C28 C218 121.5(2) . . ?
C27 C28 C218 124.7(2) . . ?
C28 C29 N22 124.0(2) . . ?
C28 C29 S22 110.96(18) . . ?
N22 C29 S22 124.96(18) . . ?
C24 S21 C21 91.6(2) . . ?
C22 C21 S21 112.7(3) . . ?
C22 C21 H21 123.7 . . ?
S21 C21 H21 123.7 . . ?
C21 C22 C23 112.6(4) . . ?
C21 C22 H22 123.7 . . ?
C23 C22 H22 123.7 . . ?
C24 C23 C22 112.1(4) . . ?
C24 C23 H23 123.9 . . ?
C22 C23 H23 123.9 . . ?
C23 C24 C25 127.1(4) . . ?
C23 C24 S21 110.9(3) . . ?
C25 C24 S21 122.0(3) . . ?
C214 O21 C211 104.6(3) . . ?
C212 C211 O21 110.3(3) . . ?
C212 C211 C210 128.9(3) . . ?
O21 C211 C210 120.7(3) . . ?
C211 C212 C213 104.9(3) . . ?
C211 C212 H212 127.6 . . ?
C213 C212 H212 127.6 . . ?
C214 C213 C212 106.0(3) . . ?
C214 C213 H213 127.0 . . ?
C212 C213 H213 127.0 . . ?
C213 C214 O21 113.6(3) . . ?
C213 C214 H214 123.2 . . ?
O21 C214 H214 123.2 . . ?
C81 O81 C84 106.7(14) . . ?
C83 C84 O81 109.7(13) . . ?
C83 C84 H84 125.1 . . ?
O81 C84 H84 125.1 . . ?
C84 C83 C82 103.7(13) . . ?
C84 C83 H83 128.2 . . ?
C82 C83 H83 128.2 . . ?
C81 C82 C83 107.6(15) . . ?
C81 C82 H82 126.2 . . ?
C83 C82 H82 126.2 . . ?
O81 C81 C82 111.9(16) . . ?
O81 C81 C25 112.3(16) . . ?
C82 C81 C25 135.8(17) . . ?
C814 S81 C811 90.7(9) . . ?
C813 C814 C210 136.0(13) . . ?
C813 C814 S81 113.9(13) . . ?
C210 C814 S81 109.7(11) . . ?
C812 C813 C814 104.8(14) . . ?
C812 C813 H813 127.6 . . ?
C814 C813 H813 127.6 . . ?
C811 C812 C813 113.6(15) . . ?
C811 C812 H812 123.2 . . ?
C813 C812 H812 123.2 . . ?
C812 C811 S81 107.6(13) . . ?
C812 C811 H811 126.2 . . ?
S81 C811 H811 126.2 . . ?

loop_
_geom_bond_atom_site_label_1
_geom_bond_atom_site_label_2
_geom_bond_distance
_geom_bond_site_symmetry_2
_geom_bond_publ_flag
S12 C16 1.740(2) . ?
S12 C19 1.756(2) . ?
O12 C115 1.208(3) . ?
O13 C115 1.339(3) . ?
O13 C116 1.461(3) . ?
O14 C118 1.208(3) . ?
O15 C118 1.331(3) . ?
O15 C119 1.461(3) . ?
N11 C15 1.288(3) . ?
N11 C16 1.382(3) . ?
N12 C110 1.293(3) . ?
N12 C19 1.387(3) . ?
C15 C911 1.424(14) . ?
C15 C14 1.435(10) . ?
C15 H15 0.9500 . ?
C16 C17 1.388(3) . ?
C17 C18 1.426(3) . ?
C17 C115 1.489(3) . ?
C18 C19 1.371(3) . ?
C18 C118 1.502(3) . ?
C110 C94 1.413(13) . ?
C110 C111 1.452(9) . ?
C110 H110 0.9500 . ?
C116 C117 1.485(4) . ?
C116 H11A 0.9900 . ?
C116 H11B 0.9900 . ?
C117 H11C 0.9800 . ?
C117 H11D 0.9800 . ?
C117 H11E 0.9800 . ?
C119 C120 1.510(4) . ?
C119 H11F 0.9900 . ?
C119 H11G 0.9900 . ?
C120 H12A 0.9800 . ?
C120 H12B 0.9800 . ?
C120 H12C 0.9800 . ?
S11 C11 1.619(6) . ?
S11 C14 1.620(10) . ?
C11 C12 1.380(8) . ?
C11 H11 0.9500 . ?
C12 C13 1.418(8) . ?
C12 H12 0.9500 . ?
C13 C14 1.354(11) . ?
C13 H13 0.9500 . ?
O11 C111 1.313(11) . ?
O11 C114 1.400(8) . ?
C111 C112 1.647(10) . ?
C112 C113 1.678(7) . ?
C112 H112 0.9500 . ?
C113 C114 1.326(7) . ?
C113 H113 0.9500 . ?
C114 H114 0.9500 . ?
O91 C914 1.327(9) . ?
O91 C911 1.391(14) . ?
C911 C912 1.388(14) . ?
C912 C913 1.465(11) . ?
C912 H912 0.9500 . ?
C913 C914 1.326(10) . ?
C913 H913 0.9500 . ?
C914 H914 0.9500 . ?
S91 C91 1.695(8) . ?
S91 C94 1.709(12) . ?
C91 C92 1.369(9) . ?
C91 H91 0.9500 . ?
C92 C93 1.340(9) . ?
C92 H92 0.9500 . ?
C93 C94 1.382(13) . ?
C93 H93 0.9500 . ?
S22 C26 1.756(2) . ?
S22 C29 1.757(2) . ?
O22 C215 1.206(3) . ?
O23 C215 1.350(3) . ?
O23 C216 1.465(3) . ?
O24 C218 1.206(3) . ?
O25 C218 1.340(3) . ?
O25 C219 1.469(3) . ?
N21 C25 1.284(3) . ?
N21 C26 1.382(3) . ?
N22 C210 1.286(3) . ?
N22 C29 1.383(3) . ?
C215 C27 1.480(3) . ?
C216 C217 1.516(4) . ?
C216 H21A 0.9900 . ?
C216 H21B 0.9900 . ?
C217 H21C 0.9800 . ?
C217 H21D 0.9800 . ?
C217 H21E 0.9800 . ?
C218 C28 1.495(3) . ?
C219 C220 1.490(4) . ?
C219 H21F 0.9900 . ?
C219 H21G 0.9900 . ?
C220 H22A 0.9800 . ?
C220 H22B 0.9800 . ?
C220 H22C 0.9800 . ?
C210 C211 1.424(5) . ?
C210 C814 1.444(19) . ?
C210 H210 0.9500 . ?
C25 C24 1.421(5) . ?
C25 C81 1.46(2) . ?
C25 H25 0.9500 . ?
C26 C27 1.378(3) . ?
C27 C28 1.428(3) . ?
C28 C29 1.369(3) . ?
S21 C24 1.710(5) . ?
S21 C21 1.714(4) . ?
C21 C22 1.345(6) . ?
C21 H21 0.9500 . ?
C22 C23 1.410(5) . ?
C22 H22 0.9500 . ?
C23 C24 1.396(5) . ?
C23 H23 0.9500 . ?
O21 C214 1.352(5) . ?
O21 C211 1.402(5) . ?
C211 C212 1.397(5) . ?
C212 C213 1.448(4) . ?
C212 H212 0.9500 . ?
C213 C214 1.347(5) . ?
C213 H213 0.9500 . ?
C214 H214 0.9500 . ?
O81 C81 1.335(17) . ?
O81 C84 1.418(15) . ?
C84 C83 1.380(17) . ?
C84 H84 0.9500 . ?
C83 C82 1.473(16) . ?
C83 H83 0.9500 . ?
C82 C81 1.338(17) . ?
C82 H82 0.9500 . ?
S81 C814 1.658(16) . ?
S81 C811 1.701(15) . ?
C814 C813 1.400(16) . ?
C813 C812 1.369(16) . ?
C813 H813 0.9500 . ?
C812 C811 1.368(17) . ?
C812 H812 0.9500 . ?
C811 H811 0.9500 . ?

loop_
_geom_torsion_atom_site_label_1
_geom_torsion_atom_site_label_2
_geom_torsion_atom_site_label_3
_geom_torsion_atom_site_label_4
_geom_torsion
_geom_torsion_site_symmetry_1
_geom_torsion_site_symmetry_2
_geom_torsion_site_symmetry_3
_geom_torsion_site_symmetry_4
_geom_torsion_publ_flag
C16 N11 C15 C911 175.9(9) . . . . ?
C16 N11 C15 C14 175.6(6) . . . . ?
C15 N11 C16 C17 166.9(2) . . . . ?
C15 N11 C16 S12 -18.7(3) . . . . ?
C19 S12 C16 N11 -174.5(2) . . . . ?
C19 S12 C16 C17 0.56(18) . . . . ?
N11 C16 C17 C18 174.3(2) . . . . ?
S12 C16 C17 C18 -0.7(3) . . . . ?
N11 C16 C17 C115 -3.9(4) . . . . ?
S12 C16 C17 C115 -178.92(18) . . . . ?
C16 C17 C18 C19 0.5(3) . . . . ?
C115 C17 C18 C19 178.7(2) . . . . ?
C16 C17 C18 C118 176.6(2) . . . . ?
C115 C17 C18 C118 -5.2(4) . . . . ?
C17 C18 C19 N12 175.9(2) . . . . ?
C118 C18 C19 N12 -0.4(4) . . . . ?
C17 C18 C19 S12 0.0(3) . . . . ?
C118 C18 C19 S12 -176.24(18) . . . . ?
C110 N12 C19 C18 -175.9(2) . . . . ?
C110 N12 C19 S12 -0.6(3) . . . . ?
C16 S12 C19 C18 -0.31(18) . . . . ?
C16 S12 C19 N12 -176.1(2) . . . . ?
C19 N12 C110 C94 179.6(9) . . . . ?
C19 N12 C110 C111 177.7(6) . . . . ?
C116 O13 C115 O12 -4.1(4) . . . . ?
C116 O13 C115 C17 175.79(19) . . . . ?
C16 C17 C115 O12 -32.7(4) . . . . ?
C18 C17 C115 O12 149.3(3) . . . . ?
C16 C17 C115 O13 147.5(2) . . . . ?
C18 C17 C115 O13 -30.5(3) . . . . ?
C115 O13 C116 C117 96.2(3) . . . . ?
C119 O15 C118 O14 -6.2(3) . . . . ?
C119 O15 C118 C18 174.1(2) . . . . ?
C19 C18 C118 O14 -66.7(3) . . . . ?
C17 C18 C118 O14 117.5(3) . . . . ?
C19 C18 C118 O15 113.0(2) . . . . ?
C17 C18 C118 O15 -62.8(3) . . . . ?
C118 O15 C119 C120 153.8(2) . . . . ?
C14 S11 C11 C12 2.3(6) . . . . ?
S11 C11 C12 C13 -1.8(7) . . . . ?
C11 C12 C13 C14 0.2(9) . . . . ?
C12 C13 C14 C15 178.6(9) . . . . ?
C12 C13 C14 S11 1.5(11) . . . . ?
N11 C15 C14 C13 172.6(8) . . . . ?
C911 C15 C14 C13 1(57) . . . . ?
N11 C15 C14 S11 -10.5(12) . . . . ?
C911 C15 C14 S11 178(100) . . . . ?
C11 S11 C14 C13 -2.2(9) . . . . ?
C11 S11 C14 C15 -179.4(9) . . . . ?
C114 O11 C111 C110 -176.3(8) . . . . ?
C114 O11 C111 C112 2.7(11) . . . . ?
N12 C110 C111 O11 10.7(13) . . . . ?
C94 C110 C111 O11 -137(23) . . . . ?
N12 C110 C111 C112 -168.3(5) . . . . ?
C94 C110 C111 C112 44(21) . . . . ?
O11 C111 C112 C113 3.2(9) . . . . ?
C110 C111 C112 C113 -177.8(8) . . . . ?
C111 C112 C113 C114 -8.8(7) . . . . ?
C112 C113 C114 O11 11.8(8) . . . . ?
C111 O11 C114 C113 -8.9(9) . . . . ?
C914 O91 C911 C912 3.1(15) . . . . ?
C914 O91 C911 C15 -177.6(11) . . . . ?
N11 C15 C911 C912 -171.4(14) . . . . ?
C14 C15 C911 C912 -163(60) . . . . ?
N11 C15 C911 O91 9.6(18) . . . . ?
C14 C15 C911 O91 18(57) . . . . ?
O91 C911 C912 C913 -2.2(14) . . . . ?
C15 C911 C912 C913 178.7(16) . . . . ?
C911 C912 C913 C914 0.6(12) . . . . ?
C912 C913 C914 O91 1.4(10) . . . . ?
C911 O91 C914 C913 -2.8(12) . . . . ?
C94 S91 C91 C92 4.6(9) . . . . ?
S91 C91 C92 C93 -5.4(10) . . . . ?
C91 C92 C93 C94 3.5(13) . . . . ?
C92 C93 C94 C110 178.2(13) . . . . ?
C92 C93 C94 S91 -0.3(14) . . . . ?
N12 C110 C94 C93 -179.7(11) . . . . ?
C111 C110 C94 C93 -147(23) . . . . ?
N12 C110 C94 S91 -1.4(16) . . . . ?
C111 C110 C94 S91 32(21) . . . . ?
C91 S91 C94 C93 -2.4(10) . . . . ?
C91 S91 C94 C110 179.0(12) . . . . ?
C216 O23 C215 O22 -2.5(4) . . . . ?
C216 O23 C215 C27 178.69(19) . . . . ?
C215 O23 C216 C217 94.0(3) . . . . ?
C219 O25 C218 O24 -7.1(3) . . . . ?
C219 O25 C218 C28 175.8(2) . . . . ?
C218 O25 C219 C220 158.9(2) . . . . ?
C29 N22 C210 C211 179.4(3) . . . . ?
C29 N22 C210 C814 175.5(18) . . . . ?
C26 N21 C25 C24 173.1(5) . . . . ?
C26 N21 C25 C81 173(3) . . . . ?
C25 N21 C26 C27 159.3(3) . . . . ?
C25 N21 C26 S22 -29.0(3) . . . . ?
C29 S22 C26 C27 0.68(19) . . . . ?
C29 S22 C26 N21 -172.1(2) . . . . ?
N21 C26 C27 C28 171.6(2) . . . . ?
S22 C26 C27 C28 -0.8(3) . . . . ?
N21 C26 C27 C215 -6.6(4) . . . . ?
S22 C26 C27 C215 -179.06(18) . . . . ?
O22 C215 C27 C26 -28.7(4) . . . . ?
O23 C215 C27 C26 150.0(2) . . . . ?
O22 C215 C27 C28 153.2(3) . . . . ?
O23 C215 C27 C28 -28.0(3) . . . . ?
C26 C27 C28 C29 0.5(3) . . . . ?
C215 C27 C28 C29 178.7(2) . . . . ?
C26 C27 C28 C218 177.2(2) . . . . ?
C215 C27 C28 C218 -4.6(4) . . . . ?
O24 C218 C28 C29 -68.5(3) . . . . ?
O25 C218 C28 C29 108.6(3) . . . . ?
O24 C218 C28 C27 115.0(3) . . . . ?
O25 C218 C28 C27 -67.9(3) . . . . ?
C27 C28 C29 N22 177.1(2) . . . . ?
C218 C28 C29 N22 0.3(4) . . . . ?
C27 C28 C29 S22 0.0(3) . . . . ?
C218 C28 C29 S22 -176.79(18) . . . . ?
C210 N22 C29 C28 179.3(2) . . . . ?
C210 N22 C29 S22 -4.1(3) . . . . ?
C26 S22 C29 C28 -0.38(19) . . . . ?
C26 S22 C29 N22 -177.4(2) . . . . ?
C24 S21 C21 C22 -1.6(4) . . . . ?
S21 C21 C22 C23 2.2(4) . . . . ?
C21 C22 C23 C24 -1.8(6) . . . . ?
C22 C23 C24 C25 -179.1(6) . . . . ?
C22 C23 C24 S21 0.6(7) . . . . ?
N21 C25 C24 C23 171.2(6) . . . . ?
C81 C25 C24 C23 -15(100) . . . . ?
N21 C25 C24 S21 -8.4(9) . . . . ?
C81 C25 C24 S21 165(100) . . . . ?
C21 S21 C24 C23 0.6(6) . . . . ?
C21 S21 C24 C25 -179.7(6) . . . . ?
C214 O21 C211 C212 -6.9(5) . . . . ?
C214 O21 C211 C210 177.0(4) . . . . ?
N22 C210 C211 C212 -179.0(4) . . . . ?
C814 C210 C211 C212 -18(10) . . . . ?
N22 C210 C211 O21 -3.7(7) . . . . ?
C814 C210 C211 O21 158(10) . . . . ?
O21 C211 C212 C213 3.0(5) . . . . ?
C210 C211 C212 C213 178.7(5) . . . . ?
C211 C212 C213 C214 2.1(5) . . . . ?
C212 C213 C214 O21 -6.9(5) . . . . ?
C211 O21 C214 C213 8.6(5) . . . . ?
C81 O81 C84 C83 5(3) . . . . ?
O81 C84 C83 C82 -6(3) . . . . ?
C84 C83 C82 C81 5(4) . . . . ?
C84 O81 C81 C82 -2(5) . . . . ?
C84 O81 C81 C25 179(3) . . . . ?
C83 C82 C81 O81 -2(5) . . . . ?
C83 C82 C81 C25 176(5) . . . . ?
N21 C25 C81 O81 4(5) . . . . ?
C24 C25 C81 O81 -3(100) . . . . ?
N21 C25 C81 C82 -175(4) . . . . ?
C24 C25 C81 C82 179(100) . . . . ?
N22 C210 C814 C813 -157(3) . . . . ?
C211 C210 C814 C813 -178(14) . . . . ?
N22 C210 C814 S81 16(3) . . . . ?
C211 C210 C814 S81 -5(8) . . . . ?
C811 S81 C814 C813 -4(3) . . . . ?
C811 S81 C814 C210 -179(2) . . . . ?
C210 C814 C813 C812 -167(3) . . . . ?
S81 C814 C813 C812 21(3) . . . . ?
C814 C813 C812 C811 -33(3) . . . . ?
C813 C812 C811 S81 30(3) . . . . ?
C814 S81 C811 C812 -14(2) . . . . ?
